data_1100175
loop_
_publ_author_name
'Gr\"ob, Thorsten'
'Harms, Klaus'
'Dehnicke, Kurt'

_publ_section_title
;
 Phosphaniminato-Komplexe des Hafniums. Die Kristallstrukturen von
 [Hf(NPPh~3~)~4~] &#x00B7; 3 THF und [Hf(NPPh~3~)~2~Cl~2~(HNPPh~3~)~2~]
;
_journal_coden_ASTM ZAACAB
_journal_issue 8
_journal_name_full
;
 Zeitschrift fuer Anorganische und Allgemeine Chemie
;
_journal_page_first 1801
_journal_page_last 1806
_journal_paper_doi 10.1002/1521-3749(200108)627:8<1801::AID-ZAAC1801>3.0.CO;2-9
_journal_volume 627
_journal_year 2001
_chemical_formula_moiety 'C72 H60 Hf1 N4 P4,3(C4 H8 O1)'
_chemical_formula_sum 'C84 H84 Hf N4 O3 P4'
_chemical_name_systematic
;
tetrakis(Triphenylphosphoraneiminato)-hafnium tetrahydrofuran solvate
;
_space_group_IT_number 2
_symmetry_cell_setting triclinic
_symmetry_Int_Tables_number 2
_symmetry_space_group_name_Hall '-P 1'
_symmetry_space_group_name_H-M 'P -1'
_cell_angle_alpha 109.193(4)
_cell_angle_beta 111.285(4)
_cell_angle_gamma 96.879(4)
_cell_formula_units_Z 4
_cell_length_a 20.0757(10)
_cell_length_b 20.642(1)
_cell_length_c 21.1595(11)
_cell_volume 7425.962
_diffrn_ambient_temperature 193
_exptl_crystal_colour colorless.
_exptl_crystal_density_diffrn 1.342
_exptl_crystal_description prism
_refine_ls_R_factor_gt 5.06
_refine_ls_wR_factor_gt 5.06
_cod_original_formula_sum 'C84 H84 Hf1 N4 O3 P4'
_cod_database_code 1100175

loop_
_symmetry_equiv_pos_site_id
_symmetry_equiv_pos_as_xyz
1 x,y,z
2 -x,-y,-z

loop_
_atom_site_label
_atom_site_type_symbol
_atom_site_fract_x
_atom_site_fract_y
_atom_site_fract_z
Hf1 Hf 0.61194(1) 0.94426(1) 0.30210(1)
P1 P 0.68552(8) 1.12333(8) 0.39233(8)
N1 N 0.6474(3) 1.0464(3) 0.3753(3)
C1 C 0.6504(3) 1.1489(3) 0.3143(3)
C2 C 0.6472(3) 1.1035(3) 0.2464(3)
H1 H 0.66690 1.06360 0.24370
C3 C 0.6154(4) 1.1168(4) 0.1833(3)
H2 H 0.61380 1.08610 0.13770
C4 C 0.5863(4) 1.1742(4) 0.1864(4)
H3 H 0.56470 1.18300 0.14300
C5 C 0.5885(4) 1.2194(4) 0.2531(4)
H4 H 0.56800 1.25880 0.25520
C6 C 0.6205(4) 1.2068(3) 0.3162(4)
H5 H 0.62220 1.23800 0.36160
C7 C 0.6724(3) 1.1898(3) 0.4653(3)
C8 C 0.6092(3) 1.1694(4) 0.4744(3)
H6 H 0.57720 1.12240 0.44540
C9 C 0.5932(4) 1.2183(4) 0.5262(4)
H7 H 0.54970 1.20460 0.53210
C10 C 0.6394(4) 1.2863(4) 0.5691(4)
H8 H 0.62830 1.31920 0.60470
C11 C 0.7020(5) 1.3063(4) 0.5598(4)
H9 H 0.73370 1.35330 0.58880
C12 C 0.7192(4) 1.2584(4) 0.5087(4)
H10 H 0.76290 1.27250 0.50320
C13 C 0.7856(3) 1.1425(3) 0.4203(3)
C14 C 0.8263(3) 1.1984(4) 0.4159(4)
H11 H 0.80190 1.22920 0.39690
C15 C 0.9032(4) 1.2103(4) 0.4390(4)
H12 H 0.93060 1.24870 0.43540
C16 C 0.9387(3) 1.1666(4) 0.4667(4)
H13 H 0.99100 1.17510 0.48340
C17 C 0.8983(4) 1.1099(4) 0.4703(4)
H14 H 0.92290 1.07890 0.48860
C18 C 0.8225(3) 1.0979(4) 0.4475(4)
H15 H 0.79540 1.05890 0.45060
P2 P 0.42438(7) 0.89226(8) 0.17431(8)
N2 N 0.5080(2) 0.9201(3) 0.2235(3)
C19 C 0.3748(3) 0.8340(3) 0.2007(4)
C20 C 0.4125(4) 0.8304(4) 0.2682(4)
H16 H 0.46260 0.85800 0.29900
C21 C 0.3771(6) 0.7862(5) 0.2912(5)
H17 H 0.40300 0.78460 0.33790
C22 C 0.3055(6) 0.7452(5) 0.2466(7)
H18 H 0.28180 0.71460 0.26180
C23 C 0.2681(5) 0.7488(5) 0.1798(7)
H19 H 0.21770 0.72190 0.14990
C24 C 0.3026(4) 0.7913(4) 0.1546(5)
H20 H 0.27700 0.79080 0.10680
C25 C 0.4008(3) 0.8372(3) 0.0777(3)
C26 C 0.4340(4) 0.7823(4) 0.0649(4)
H21 H 0.46650 0.77450 0.10550
C27 C 0.4201(4) 0.7383(4) -0.0072(4)
H22 H 0.44300 0.70060 -0.01550
C28 C 0.3730(4) 0.7498(4) -0.0662(4)
H23 H 0.36250 0.71900 -0.11530
C29 C 0.3412(4) 0.8048(4) -0.0549(4)
H24 H 0.31020 0.81330 -0.09580
C30 C 0.3544(3) 0.8489(4) 0.0178(3)
H25 H 0.33160 0.88670 0.02580
C31 C 0.3798(3) 0.9640(3) 0.1731(3)
C32 C 0.3027(3) 0.9546(4) 0.1454(4)
H26 H 0.27020 0.90860 0.12690
C33 C 0.2743(4) 1.0123(4) 0.1451(4)
H27 H 0.22210 1.00570 0.12640
C34 C 0.3215(5) 1.0803(4) 0.1721(4)
H28 H 0.30190 1.12010 0.17240
C35 C 0.3962(4) 1.0883(4) 0.1980(5)
H29 H 0.42860 1.13420 0.21570
C36 C 0.4257(4) 1.0321(3) 0.1992(4)
H30 H 0.47800 1.03950 0.21800
P3 P 0.69358(7) 0.88784(8) 0.18478(7)
N3 N 0.6804(3) 0.9294(3) 0.2527(2)
C37 C 0.6511(3) 0.7924(3) 0.1415(3)
C38 C 0.6357(4) 0.7588(3) 0.1843(3)
H31 H 0.64830 0.78570 0.23500
C39 C 0.6024(5) 0.6868(4) 0.1526(5)
H32 H 0.59220 0.66440 0.18210
C40 C 0.5834(5) 0.6458(4) 0.0785(5)
H33 H 0.56070 0.59600 0.05740
C41 C 0.5985(4) 0.6796(4) 0.0360(4)
H34 H 0.58570 0.65260 -0.01470
C42 C 0.6314(3) 0.7513(3) 0.0668(3)
H35 H 0.64100 0.77360 0.03700
C43 C 0.6572(3) 0.9144(3) 0.1077(3)
C44 C 0.5835(3) 0.9166(3) 0.0833(3)
H36 H 0.55520 0.90610 0.10800
C45 C 0.5507(4) 0.9342(4) 0.0230(4)
H37 H 0.50020 0.93510 0.00660
C46 C 0.5910(4) 0.9502(3) -0.0127(3)
H38 H 0.56830 0.96220 -0.05380
C47 C 0.6651(4) 0.9490(4) 0.0112(3)
H39 H 0.69310 0.96030 -0.01340
C48 C 0.6981(3) 0.9313(3) 0.0710(3)
H40 H 0.74870 0.93060 0.08720
C49 C 0.7919(3) 0.8989(3) 0.2085(3)
C50 C 0.8417(3) 0.9610(4) 0.2663(4)
H41 H 0.82360 0.99610 0.29210
C51 C 0.9180(4) 0.9730(5) 0.2873(4)
H42 H 0.95150 1.01620 0.32670
C52 C 0.9447(4) 0.9213(5) 0.2501(4)
H43 H 0.99660 0.92920 0.26400
C53 C 0.8961(3) 0.8588(4) 0.1932(4)
H44 H 0.91460 0.82360 0.16810
C54 C 0.8198(3) 0.8467(4) 0.1722(3)
H45 H 0.78670 0.80310 0.13330
P4 P 0.65865(7) 0.87054(8) 0.42859(7)
N4 N 0.6157(3) 0.8797(3) 0.3561(2)
C55 C 0.6316(3) 0.9115(3) 0.5025(3)
C56 C 0.6201(4) 0.8797(4) 0.5473(4)
H46 H 0.62690 0.83360 0.54080
C57 C 0.5986(4) 0.9151(4) 0.6020(4)
H47 H 0.59180 0.89320 0.63310
C58 C 0.5874(4) 0.9798(5) 0.6112(4)
H48 H 0.57300 1.00350 0.64880
C59 C 0.5969(6) 1.0121(5) 0.5660(5)
H49 H 0.58860 1.05770 0.57210
C60 C 0.6186(5) 0.9775(4) 0.5120(4)
H50 H 0.62480 0.99960 0.48080
C61 C 0.7599(3) 0.9063(3) 0.4697(3)
C62 C 0.7923(3) 0.9067(4) 0.4223(3)
H51 H 0.76180 0.89240 0.37100
C63 C 0.8690(3) 0.9276(4) 0.4488(4)
H52 H 0.89090 0.92610 0.41550
C64 C 0.9135(3) 0.9505(4) 0.5236(4)
H53 H 0.96600 0.96520 0.54200
C65 C 0.8813(4) 0.9519(4) 0.5719(4)
H54 H 0.91160 0.96780 0.62340
C66 C 0.8050(3) 0.9301(4) 0.5447(3)
H55 H 0.78310 0.93140 0.57790
C67 C 0.6494(3) 0.7773(3) 0.4138(3)
C68 C 0.6956(3) 0.7548(4) 0.4647(4)
H56 H 0.73150 0.78920 0.51160
C69 C 0.6896(4) 0.6825(4) 0.4478(5)
H57 H 0.72060 0.66750 0.48310
C70 C 0.6381(4) 0.6328(4) 0.3790(5)
H58 H 0.63470 0.58360 0.36650
C71 C 0.5914(4) 0.6545(4) 0.3281(4)
H59 H 0.55540 0.62000 0.28140
C72 C 0.5969(3) 0.7262(3) 0.3452(3)
H60 H 0.56490 0.74070 0.31000
Hf2 Hf 0.85588(1) 0.65584(1) 0.76212(1)
P5 P 0.94750(8) 0.78056(9) 0.72991(9)
N5 N 0.9324(3) 0.7357(3) 0.7710(3)
C73 C 0.8964(3) 0.8469(4) 0.7283(3)
C74 C 0.8182(4) 0.8229(5) 0.7018(4)
H61 H 0.79550 0.77340 0.68380
C75 C 0.7747(4) 0.8688(5) 0.7012(4)
H62 H 0.72250 0.85140 0.68350
C76 C 0.8065(5) 0.9399(5) 0.7263(5)
H63 H 0.77630 0.97190 0.72600
C77 C 0.8828(5) 0.9659(5) 0.7524(5)
H64 H 0.90450 1.01540 0.76950
C78 C 0.9271(4) 0.9190(4) 0.7533(4)
H65 H 0.97920 0.93690 0.77130
C79 C 0.9257(3) 0.7318(4) 0.6329(4)
C80 C 0.9018(4) 0.7598(5) 0.5801(4)
H66 H 0.89740 0.80720 0.59460
C81 C 0.8842(5) 0.7195(7) 0.5055(5)
H67 H 0.86720 0.73900 0.46960
C82 C 0.8918(6) 0.6516(7) 0.4855(6)
H68 H 0.88070 0.62400 0.43530
C83 C 0.9152(5) 0.6230(6) 0.5369(6)
H69 H 0.92100 0.57610 0.52220
C84 C 1.0457(3) 0.8281(3) 0.7719(4)
C85 C 0.9305(4) 0.6618(5) 0.6096(5)
H70 H 0.94450 0.64050 0.64430
C86 C 1.0818(4) 0.8477(4) 0.7335(5)
H71 H 1.05440 0.83940 0.68300
C87 C 1.1576(4) 0.8794(5) 0.7682(6)
H72 H 1.18170 0.89210 0.74110
C88 C 1.1977(4) 0.8926(4) 0.8398(5)
H73 H 1.24960 0.91500 0.86320
C89 C 1.1631(4) 0.8734(5) 0.8789(5)
H74 H 1.19130 0.88280 0.92960
C90 C 1.0863(4) 0.8401(5) 0.8447(4)
H75 H 1.06280 0.82600 0.87160
P6 P 0.95280(8) 0.53055(8) 0.78706(9)
N6 N 0.9050(3) 0.5833(3) 0.7870(3)
C91 C 0.9314(4) 0.4686(4) 0.8257(4)
C92 C 0.9322(6) 0.3997(5) 0.8040(6)
H76 H 0.94300 0.37770 0.76310
C93 C 0.9168(7) 0.3602(6) 0.8437(8)
H77 H 0.91610 0.31130 0.82720
C94 C 0.9037(6) 0.3877(8) 0.9010(7)
H78 H 0.89860 0.36120 0.92890
C95 C 0.8976(11) 0.4541(10) 0.9197(10)
H79 H 0.88490 0.47450 0.95960
C96 C 0.9099(9) 0.4941(7) 0.8806(8)
H80 H 0.90280 0.54050 0.89320
C97 C 0.9448(4) 0.4770(4) 0.6964(4)
C98 C 0.8864(4) 0.4754(4) 0.6337(4)
H81 H 0.85170 0.50150 0.63980
C99 C 0.8785(6) 0.4366(5) 0.5633(5)
H82 H 0.83820 0.43590 0.52150
C100 C 0.9288(7) 0.3989(5) 0.5531(6)
H83 H 0.92410 0.37340 0.50460
C101 C 0.9854(6) 0.3982(6) 0.6130(6)
H84 H 1.01890 0.37090 0.60600
C102 C 0.9938(5) 0.4378(5) 0.6844(5)
H85 H 1.03400 0.43790 0.72570
C103 C 1.0520(3) 0.5735(4) 0.8437(4)
C104 C 1.0800(4) 0.6399(4) 0.8474(4)
H86 H 1.04750 0.66090 0.82030
C105 C 1.1546(4) 0.6764(5) 0.8901(5)
H87 H 1.17300 0.72190 0.89180
C106 C 1.2017(4) 0.6462(6) 0.9301(5)
H88 H 1.25270 0.67140 0.96000
C107 C 1.1749(5) 0.5786(7) 0.9268(7)
H89 H 1.20750 0.55800 0.95440
C108 C 1.0999(4) 0.5419(6) 0.8826(6)
H90 H 1.08150 0.49560 0.87900
P7 P 0.69511(7) 0.57083(8) 0.61050(7)
N7 N 0.7793(2) 0.6095(3) 0.6562(2)
C109 C 0.6569(3) 0.5153(3) 0.6480(3)
C110 C 0.7060(3) 0.4911(3) 0.6952(3)
H91 H 0.75710 0.50160 0.70510
C111 C 0.6801(4) 0.4518(4) 0.7274(4)
H92 H 0.71350 0.43620 0.76040
C112 C 0.6054(4) 0.4352(4) 0.7116(4)
H93 H 0.58750 0.40750 0.73310
C113 C 0.5567(4) 0.4588(4) 0.6648(4)
H94 H 0.50550 0.44740 0.65400
C114 C 0.5828(3) 0.4990(4) 0.6336(3)
H95 H 0.54930 0.51560 0.60190
C115 C 0.6725(3) 0.5119(3) 0.5155(3)
C116 C 0.6081(4) 0.4575(4) 0.4691(3)
H96 H 0.57210 0.44880 0.48670
C117 C 0.5950(5) 0.4152(4) 0.3973(4)
H97 H 0.55010 0.37820 0.36610
C118 C 0.6468(5) 0.4268(4) 0.3715(4)
H98 H 0.63780 0.39790 0.32230
C119 C 0.7126(4) 0.4809(4) 0.4175(4)
H99 H 0.74870 0.48880 0.39980
C120 C 0.7255(3) 0.5232(4) 0.4891(3)
H100 H 0.77050 0.56000 0.52040
C121 C 0.6347(3) 0.6295(3) 0.6024(3)
C122 C 0.6406(4) 0.6800(4) 0.6681(4)
H101 H 0.67500 0.68220 0.71410
C123 C 0.5972(4) 0.7268(4) 0.6671(4)
H102 H 0.60100 0.76030 0.71240
C124 C 0.5481(4) 0.7255(4) 0.6004(5)
H103 H 0.51800 0.75770 0.59980
C125 C 0.5434(4) 0.6775(4) 0.5354(4)
H104 H 0.51060 0.67710 0.48960
C126 C 0.5859(3) 0.6297(4) 0.5358(4)
H105 H 0.58180 0.59640 0.49020
P8 P 0.78721(8) 0.72716(9) 0.89302(8)
N8 N 0.8057(3) 0.6916(3) 0.8276(3)
C127 C 0.8313(3) 0.8228(3) 0.9403(3)
C128 C 0.8591(4) 0.8563(4) 0.9050(4)
H106 H 0.85360 0.82920 0.85650
C129 C 0.8949(4) 0.9283(4) 0.9381(4)
H107 H 0.91370 0.95010 0.91260
C130 C 0.9031(4) 0.9685(4) 1.0089(4)
H108 H 0.92730 1.01810 1.03190
C131 C 0.8759(4) 0.9360(4) 1.0463(4)
H109 H 0.88130 0.96320 1.09470
C132 C 0.8407(3) 0.8634(4) 1.0117(3)
H110 H 0.82270 0.84100 1.03720
C133 C 0.6880(3) 0.7159(3) 0.8689(3)
C134 C 0.6580(3) 0.7695(4) 0.8948(3)
H111 H 0.68910 0.81680 0.92400
C135 C 0.5833(3) 0.7558(4) 0.8791(4)
H112 H 0.56370 0.79330 0.89840
C136 C 0.5370(3) 0.6870(4) 0.8351(4)
H113 H 0.48580 0.67720 0.82450
C137 C 0.5659(3) 0.6331(4) 0.8068(4)
H114 H 0.53410 0.58630 0.77580
C138 C 0.6410(3) 0.6465(4) 0.8233(3)
H115 H 0.66050 0.60900 0.80390
C139 C 0.8144(4) 0.6915(4) 0.9648(3)
C140 C 0.7755(4) 0.6880(4) 1.0055(4)
H116 H 0.73250 0.70510 0.99710
C141 C 0.7977(5) 0.6598(4) 1.0595(4)
H117 H 0.77010 0.65710 1.08710
C142 C 0.8600(6) 0.6363(6) 1.0713(5)
H118 H 0.87650 0.61760 1.10800
C143 C 0.8987(7) 0.6396(7) 1.0305(6)
H119 H 0.94310 0.62490 1.04070
C144 C 0.8748(5) 0.6637(7) 0.9753(5)
H120 H 0.89960 0.66120 0.94430
O1 O 1.1331(10) 0.6714(8) 0.6839(14)
C145 C 1.1046(7) 0.5953(9) 0.6604(10)
H121 H 1.07620 0.58570 0.68750
H122 H 1.07200 0.57230 0.60660
C146 C 1.1644(9) 0.5722(8) 0.6765(18)
H123 H 1.16760 0.54500 0.63000
H124 H 1.15970 0.53930 0.70060
C147 C 1.2282(7) 0.6255(10) 0.7220(9)
H125 H 1.27060 0.61290 0.71220
H126 H 1.24000 0.63680 0.77470
C148 C 1.2116(8) 0.6815(10) 0.7037(13)
H127 H 1.22250 0.68060 0.66140
H128 H 1.24080 0.72760 0.74630
O2 O 0.5991(13) 0.4760(11) 0.1026(12)
C149 C 0.5817(12) 0.4640(15) 0.1578(18)
H129 H 0.57500 0.50810 0.18920
H130 H 0.53470 0.42590 0.13420
C150 C 0.6370(16) 0.4450(17) 0.1995(13)
H131 H 0.62740 0.39250 0.17920
H132 H 0.64200 0.46180 0.25100
C151 C 0.6994(13) 0.476(3) 0.198(2)
H133 H 0.73650 0.44820 0.20660
H134 H 0.72180 0.52510 0.23620
C152 C 0.6760(14) 0.4749(13) 0.1283(15)
H135 H 0.68120 0.43150 0.09440
H136 H 0.70650 0.51710 0.12950
O3 O 0.3387(8) 0.5999(8) 0.0985(10)
C153 C 0.3284(8) 0.5238(7) 0.0742(9)
H137 H 0.29790 0.50360 0.09440
H138 H 0.30350 0.50000 0.01940
C154 C 0.3995(7) 0.5151(6) 0.1013(6)
H139 H 0.40040 0.48090 0.12490
H140 H 0.41320 0.49540 0.05980
C155 C 0.4494(4) 0.5786(4) 0.1515(4)
H141 H 0.49600 0.58280 0.14510
H142 H 0.46120 0.58250 0.20250
C156 C 0.4176(7) 0.6307(6) 0.1394(7)
H143 H 0.43730 0.65030 0.11080
H144 H 0.42910 0.67000 0.18720
O4 O 0.9073(12) 0.2310(9) 0.9271(12)
C157 C 0.9176(14) 0.2256(14) 0.9953(11)
H145 H 0.95800 0.26640 1.03760
H146 H 0.87140 0.22500 1.00230
C158 C 0.9355(17) 0.1641(14) 0.9901(11)
H147 H 0.98190 0.17330 1.03390
H148 H 0.89570 0.13090 0.99030
C159 C 0.9447(14) 0.1334(11) 0.9286(11)
H149 H 0.91720 0.08220 0.90310
H150 H 0.99800 0.13750 0.94100
C160 C 0.9180(17) 0.1681(11) 0.8847(9)
H151 H 0.87040 0.13750 0.84220
H152 H 0.95370 0.17980 0.86520
O5 O 1.1835(10) 0.2591(11) 0.6999(11)
C161 C 1.1982(12) 0.3352(10) 0.7307(15)
H153 H 1.23590 0.35570 0.78290
H154 H 1.21710 0.35570 0.70230
C162 C 1.1335(14) 0.3498(9) 0.7268(16)
H155 H 1.11330 0.36650 0.68660
H156 H 1.14200 0.38830 0.77400
C163 C 1.0839(12) 0.2905(13) 0.7133(15)
H157 H 1.03230 0.29130 0.68650
H158 H 1.08960 0.28590 0.76000
C164 C 1.1022(11) 0.2352(8) 0.6696(9)
H159 H 1.07870 0.22820 0.61690
H160 H 1.08620 0.19000 0.67350
O6 O 0.8762(6) 1.1193(6) 0.7047(5)
C165 C 0.9040(7) 1.1653(10) 0.6783(10)
H161 H 0.92080 1.13880 0.64130
H162 H 0.94710 1.20420 0.71970
C166 C 0.8470(7) 1.1940(7) 0.6455(8)
H163 H 0.84980 1.24030 0.68190
H164 H 0.85080 1.20120 0.60280
C167 C 0.7804(7) 1.1430(8) 0.6223(7)
H165 H 0.76510 1.10690 0.57170
H166 H 0.74000 1.16580 0.62320
C168 C 0.7987(7) 1.1114(8) 0.6755(7)
H167 H 0.78470 1.13540 0.71570
H168 H 0.77130 1.06030 0.65130

loop_
_atom_type_symbol
_atom_type_radius_bond
C 0.68
H 0.23
Hf 1.57
N 0.68
O 0.68
P 1.05
